data_7248124
loop_
_publ_author_name
'Xu, Yu-Ru'
'Zheng, Wen-Hui'
'Fang, Zong-Bin'
'Huang, Jian-Cai'
'Wu, Shu-Ting'

_publ_section_title
;
 Crystal structures and stimuli-responsive properties for three novel D--A
 type salicylhydrazide--viologen compounds with free radical properties
 under ambient conditions
;
_journal_issue 11
_journal_name_full CrystEngComm
_journal_page_first 1527
_journal_page_last 1533
_journal_paper_doi 10.1039/D3CE01287E
_journal_volume 26
_journal_year 2024
_chemical_formula_moiety 'F6 P, C19 H17 N4 O3, 5(H2 O)'
_chemical_formula_sum 'C19 H27 F6 N4 O8 P'
_chemical_formula_weight 584.41
_chemical_properties_physical Moisture-sensitive
_space_group_crystal_system monoclinic
_space_group_IT_number 14
_space_group_name_Hall '-P 2ybc'
_space_group_name_H-M_alt 'P 1 21/c 1'
_atom_sites_solution_hydrogens mixed
_atom_sites_solution_primary iterative
_audit_creation_date 2022-06-18
_audit_creation_method
;
Olex2 1.2
(compiled 2018.05.29 svn.r3508 for OlexSys, GUI svn.r5506)
;
_audit_update_record
;
2023-08-05 deposited with the CCDC.	2024-02-09 downloaded from the CCDC.
;
_cell_angle_alpha 90
_cell_angle_beta 101.383(2)
_cell_angle_gamma 90
_cell_formula_units_Z 4
_cell_length_a 8.6215(5)
_cell_length_b 26.4188(14)
_cell_length_c 11.3368(5)
_cell_measurement_reflns_used 8756
_cell_measurement_temperature 296(2)
_cell_measurement_theta_max 24.75
_cell_measurement_theta_min 2.409
_cell_volume 2531.4(2)
_computing_molecular_graphics 'Olex2 (Dolomanov et al., 2009)'
_computing_publication_material 'Olex2 (Dolomanov et al., 2009)'
_computing_structure_refinement 'ShelXL (Sheldrick, 2015)'
_computing_structure_solution 'olex2.solve (Bourhis et al., 2015)'
_diffrn_ambient_temperature 296.15
_diffrn_measured_fraction_theta_full 0.978
_diffrn_measured_fraction_theta_max 0.998
_diffrn_measurement_device_type 'CCD area detector'
_diffrn_measurement_method 'phi and omega scans'
_diffrn_radiation_monochromator graphite
_diffrn_radiation_type MoK\a
_diffrn_radiation_wavelength 0.71073
_diffrn_reflns_av_R_equivalents 0.0463
_diffrn_reflns_av_unetI/netI 0.0313
_diffrn_reflns_Laue_measured_fraction_full 0.978
_diffrn_reflns_Laue_measured_fraction_max 0.998
_diffrn_reflns_limit_h_max 10
_diffrn_reflns_limit_h_min -10
_diffrn_reflns_limit_k_max 31
_diffrn_reflns_limit_k_min -31
_diffrn_reflns_limit_l_max 13
_diffrn_reflns_limit_l_min -12
_diffrn_reflns_number 32369
_diffrn_reflns_point_group_measured_fraction_full 0.978
_diffrn_reflns_point_group_measured_fraction_max 0.998
_diffrn_reflns_theta_full 25.242
_diffrn_reflns_theta_max 25.047
_diffrn_reflns_theta_min 1.988
_exptl_absorpt_coefficient_mu 0.204
_exptl_absorpt_correction_type none
_exptl_crystal_colour 'clear light violet'
_exptl_crystal_colour_lustre clear
_exptl_crystal_colour_modifier light
_exptl_crystal_colour_primary violet
_exptl_crystal_density_diffrn 1.533
_exptl_crystal_description needle
_exptl_crystal_F_000 1208
_exptl_crystal_size_max 0.2
_exptl_crystal_size_mid 0.15
_exptl_crystal_size_min 0.1
_refine_diff_density_max 0.344
_refine_diff_density_min -0.371
_refine_diff_density_rms 0.047
_refine_ls_extinction_method none
_refine_ls_goodness_of_fit_ref 1.038
_refine_ls_hydrogen_treatment constr
_refine_ls_matrix_type full
_refine_ls_number_parameters 359
_refine_ls_number_reflns 4484
_refine_ls_number_restraints 0
_refine_ls_restrained_S_all 1.038
_refine_ls_R_factor_all 0.0605
_refine_ls_R_factor_gt 0.0408
_refine_ls_shift/su_max 0.001
_refine_ls_shift/su_mean 0.000
_refine_ls_structure_factor_coef Fsqd
_refine_ls_weighting_details
;
 w=1/[\s^2^(Fo^2^)+(0.0363P)^2^+1.9462P]
 where P=(Fo^2^+2Fc^2^)/3
;
_refine_ls_weighting_scheme calc
_refine_ls_wR_factor_gt 0.0907
_refine_ls_wR_factor_ref 0.0984
_reflns_Friedel_coverage 0.000
_reflns_number_gt 3412
_reflns_number_total 4484
_reflns_threshold_expression 'I > 2\s(I)'
_cod_data_source_file d3ce01287e2.cif
_cod_data_source_block l212-5h2o
_cod_depositor_comments 'Adding full bibliography for 7248124--7248126.cif.'
_cod_database_code 7248124
_shelxl_version_number 2013-2
_shelx_space_group_comment
;
The symmetry employed for this shelxl refinement is uniquely defined
by the following loop, which should always be used as a source of
symmetry information in preference to the above space-group names.
They are only intended as comments.
;
_olex2_refinement_description
;
1. Fixed Uiso
 At 1.2 times of:
  All C(H) groups, All C(H,H) groups, All N(H) groups
 At 1.5 times of:
  All O(H) groups, All O(H,H) groups
2.a Free rotating group:
 O1W(H1WA,H1WB), O4W(H4WA,H4WB), O2W(H2WA,H2WB), O5W(H5WA,H5WB), O3W(H3WA,H3WB)
2.b Secondary CH2 refined with riding coordinates:
 C9(H9A,H9B)
2.c Aromatic/amide H refined with riding coordinates:
 N1(H1A), N2(H2), C13(H13), C19(H19), C14(H14), C16(H16), C17(H17), C3(H3),
 C10(H10), C4(H4), C6(H6), C18(H18), C11(H11), C5(H5)
2.d Idealised tetrahedral OH refined as rotating group:
 O1(H1)
;
_olex2_submission_special_instructions 'No special instructions were received'

loop_
_space_group_symop_operation_xyz
'x, y, z'
'-x, y+1/2, -z+1/2'
'-x, -y, -z'
'x, -y-1/2, z-1/2'

loop_
_atom_site_label
_atom_site_type_symbol
_atom_site_fract_x
_atom_site_fract_y
_atom_site_fract_z
_atom_site_U_iso_or_equiv
_atom_site_adp_type
_atom_site_occupancy
_atom_site_site_symmetry_order
_atom_site_calc_flag
_atom_site_refinement_flags_posn
_atom_site_refinement_flags_adp
_atom_site_refinement_flags_occupancy
_atom_site_disorder_assembly
_atom_site_disorder_group
P1 P -0.23866(9) 0.40988(2) 0.43065(6) 0.03789(19) Uani 1 1 d . . . . .
O3 O 0.66455(18) 0.21453(6) 0.65001(14) 0.0309(4) Uani 1 1 d . . . . .
O2 O 0.32656(19) 0.18847(5) 0.46290(14) 0.0324(4) Uani 1 1 d . . . . .
O1 O 0.59886(19) 0.05782(6) 0.51025(13) 0.0315(4) Uani 1 1 d . . . . .
H1 H 0.6600 0.0347 0.5036 0.047 Uiso 1 1 calc GR . . . .
O1W O 0.3218(2) 0.28462(6) 0.55855(14) 0.0347(4) Uani 1 1 d . . . . .
H1WA H 0.3156 0.2541 0.5347 0.052 Uiso 1 1 d G . . . .
H1WB H 0.3075 0.3043 0.4981 0.052 Uiso 1 1 d G . . . .
F3 F -0.15117(19) 0.45901(6) 0.39382(14) 0.0557(4) Uani 1 1 d . . . . .
O4W O 0.2552(2) 0.15213(6) 0.85173(16) 0.0362(4) Uani 1 1 d . . . . .
H4WA H 0.2355 0.1208 0.8578 0.054 Uiso 1 1 d G . . . .
H4WB H 0.1714 0.1674 0.8178 0.054 Uiso 1 1 d G . . . .
F4 F -0.2914(2) 0.44238(6) 0.53402(14) 0.0571(5) Uani 1 1 d . . . . .
F6 F -0.0803(2) 0.39488(6) 0.52390(15) 0.0613(5) Uani 1 1 d . . . . .
F1 F -0.3955(2) 0.42531(6) 0.34058(16) 0.0670(5) Uani 1 1 d . . . . .
N1 N 0.4641(2) 0.13456(6) 0.59861(16) 0.0244(4) Uani 1 1 d . . . . .
H1A H 0.5067 0.1052 0.6129 0.029 Uiso 1 1 calc R . . . .
N3 N 0.6645(2) 0.27961(6) 0.83396(16) 0.0227(4) Uani 1 1 d . . . . .
N2 N 0.4613(2) 0.16810(6) 0.69159(16) 0.0241(4) Uani 1 1 d . . . . .
H2 H 0.3934 0.1644 0.7373 0.029 Uiso 1 1 calc R . . . .
O2W O 0.0273(2) 0.29386(7) 0.62130(18) 0.0450(5) Uani 1 1 d . . . . .
H2WA H 0.1174 0.2901 0.6025 0.068 Uiso 1 1 d G . . . .
H2WB H -0.0127 0.3219 0.5935 0.068 Uiso 1 1 d G . . . .
N4 N 1.1902(2) 0.48308(6) 0.97502(16) 0.0246(4) Uani 1 1 d . . . . .
F5 F -0.3228(2) 0.36127(6) 0.47145(17) 0.0767(6) Uani 1 1 d . . . . .
O5W O 0.1824(2) 0.04758(7) 0.86913(17) 0.0479(5) Uani 1 1 d . . . . .
H5WA H 0.2305 0.0223 0.9055 0.072 Uiso 1 1 d G . . . .
H5WB H 0.0938 0.0482 0.8913 0.072 Uiso 1 1 d G . . . .
O3W O 0.0017(2) 0.20792(8) 0.7548(2) 0.0551(5) Uani 1 1 d . . . . .
H3WA H 0.0184 0.2366 0.7260 0.083 Uiso 1 1 d G . . . .
H3WB H -0.0967 0.2014 0.7382 0.083 Uiso 1 1 d G . . . .
F2 F -0.1851(3) 0.37781(8) 0.32975(18) 0.0947(8) Uani 1 1 d . . . . .
C7 C 0.3993(2) 0.14839(8) 0.4851(2) 0.0240(5) Uani 1 1 d . . . . .
C13 C 0.7566(2) 0.35798(8) 0.77679(19) 0.0229(5) Uani 1 1 d . . . . .
H13 H 0.7463 0.3851 0.7234 0.028 Uiso 1 1 calc R . . . .
C12 C 0.8792(2) 0.35756(8) 0.87722(18) 0.0213(5) Uani 1 1 d . . . . .
C8 C 0.5647(2) 0.20620(8) 0.70995(19) 0.0228(5) Uani 1 1 d . . . . .
C1 C 0.5107(3) 0.06900(8) 0.40075(19) 0.0243(5) Uani 1 1 d . . . . .
C19 C 1.0159(3) 0.43591(8) 0.82425(19) 0.0239(5) Uani 1 1 d . . . . .
H19 H 0.9679 0.4323 0.7437 0.029 Uiso 1 1 calc R . . . .
C2 C 0.4147(2) 0.11245(8) 0.38720(19) 0.0223(5) Uani 1 1 d . . . . .
C15 C 0.9854(2) 0.40159(8) 0.90983(19) 0.0218(5) Uani 1 1 d . . . . .
C14 C 0.6512(3) 0.31882(8) 0.7562(2) 0.0243(5) Uani 1 1 d . . . . .
H14 H 0.5703 0.3192 0.6885 0.029 Uiso 1 1 calc R . . . .
C16 C 1.0573(3) 0.41001(8) 1.0290(2) 0.0250(5) Uani 1 1 d . . . . .
H16 H 1.0380 0.3884 1.0891 0.030 Uiso 1 1 calc R . . . .
C17 C 1.1575(3) 0.45066(8) 1.0573(2) 0.0256(5) Uani 1 1 d . . . . .
H17 H 1.2048 0.4558 1.1375 0.031 Uiso 1 1 calc R . . . .
C3 C 0.3265(3) 0.12362(8) 0.27320(19) 0.0261(5) Uani 1 1 d . . . . .
H3 H 0.2624 0.1522 0.2633 0.031 Uiso 1 1 calc R . . . .
C10 C 0.7870(3) 0.27619(8) 0.92617(19) 0.0272(5) Uani 1 1 d . . . . .
H10 H 0.7983 0.2477 0.9752 0.033 Uiso 1 1 calc R . . . .
C4 C 0.3317(3) 0.09351(9) 0.1749(2) 0.0304(5) Uani 1 1 d . . . . .
H4 H 0.2729 0.1019 0.0996 0.036 Uiso 1 1 calc R . . . .
C6 C 0.5131(3) 0.03844(8) 0.3012(2) 0.0287(5) Uani 1 1 d . . . . .
H6 H 0.5749 0.0093 0.3100 0.034 Uiso 1 1 calc R . . . .
C18 C 1.1187(3) 0.47544(8) 0.8609(2) 0.0254(5) Uani 1 1 d . . . . .
H18 H 1.1392 0.4980 0.8029 0.030 Uiso 1 1 calc R . . . .
C11 C 0.8962(3) 0.31439(8) 0.9490(2) 0.0276(5) Uani 1 1 d . . . . .
H11 H 0.9820 0.3115 1.0128 0.033 Uiso 1 1 calc R . . . .
C9 C 0.5429(3) 0.23991(8) 0.8146(2) 0.0272(5) Uani 1 1 d . . . . .
H9A H 0.4387 0.2553 0.7971 0.033 Uiso 1 1 calc R . . . .
H9B H 0.5509 0.2197 0.8869 0.033 Uiso 1 1 calc R . . . .
C5 C 0.4256(3) 0.05064(9) 0.1899(2) 0.0299(5) Uani 1 1 d . . . . .
H5 H 0.4295 0.0299 0.1242 0.036 Uiso 1 1 calc R . . . .

loop_
_atom_site_aniso_label
_atom_site_aniso_U_11
_atom_site_aniso_U_22
_atom_site_aniso_U_33
_atom_site_aniso_U_23
_atom_site_aniso_U_13
_atom_site_aniso_U_12
P1 0.0520(4) 0.0279(3) 0.0301(4) -0.0008(3) -0.0007(3) 0.0034(3)
O3 0.0295(9) 0.0313(9) 0.0353(9) -0.0073(7) 0.0146(8) -0.0064(7)
O2 0.0385(10) 0.0207(8) 0.0362(9) -0.0005(7) 0.0032(8) 0.0088(7)
O1 0.0371(10) 0.0274(9) 0.0271(9) -0.0030(7) -0.0004(7) 0.0143(7)
O1W 0.0428(10) 0.0245(8) 0.0356(9) -0.0023(7) 0.0044(8) 0.0052(8)
F3 0.0580(10) 0.0552(10) 0.0571(10) 0.0193(8) 0.0191(8) -0.0004(8)
O4W 0.0358(10) 0.0339(9) 0.0408(10) 0.0007(8) 0.0126(8) -0.0029(8)
F4 0.0702(12) 0.0545(10) 0.0524(10) -0.0113(8) 0.0265(9) -0.0081(9)
F6 0.0602(11) 0.0460(9) 0.0660(11) 0.0082(8) -0.0164(9) 0.0062(8)
F1 0.0713(12) 0.0441(10) 0.0685(12) 0.0024(8) -0.0274(10) 0.0039(8)
N1 0.0292(10) 0.0166(9) 0.0265(10) -0.0028(8) 0.0034(8) 0.0012(8)
N3 0.0236(10) 0.0201(9) 0.0253(10) -0.0035(8) 0.0073(8) -0.0016(8)
N2 0.0254(10) 0.0214(9) 0.0274(10) -0.0057(8) 0.0095(8) -0.0034(8)
O2W 0.0385(11) 0.0416(11) 0.0549(12) 0.0012(9) 0.0087(9) 0.0014(8)
N4 0.0239(10) 0.0207(9) 0.0293(11) -0.0015(8) 0.0058(8) 0.0000(8)
F5 0.0929(14) 0.0395(10) 0.0818(13) 0.0144(9) -0.0211(11) -0.0260(9)
O5W 0.0563(13) 0.0416(11) 0.0454(12) 0.0020(9) 0.0092(10) 0.0005(9)
O3W 0.0318(10) 0.0642(14) 0.0665(14) 0.0202(11) 0.0027(10) -0.0069(9)
F2 0.134(2) 0.0836(14) 0.0655(13) -0.0308(11) 0.0181(13) 0.0420(14)
C7 0.0208(11) 0.0205(11) 0.0306(13) 0.0011(9) 0.0047(10) -0.0035(9)
C13 0.0232(11) 0.0218(11) 0.0246(12) 0.0020(9) 0.0063(9) 0.0023(9)
C12 0.0212(11) 0.0217(11) 0.0224(11) -0.0024(9) 0.0076(9) 0.0006(9)
C8 0.0203(11) 0.0219(11) 0.0264(12) 0.0005(9) 0.0050(10) 0.0023(9)
C1 0.0254(12) 0.0215(11) 0.0255(12) 0.0026(9) 0.0036(10) -0.0015(9)
C19 0.0235(12) 0.0250(11) 0.0224(11) -0.0005(9) 0.0027(9) 0.0010(9)
C2 0.0229(11) 0.0176(11) 0.0267(12) 0.0017(9) 0.0053(9) -0.0040(9)
C15 0.0188(11) 0.0200(11) 0.0272(12) -0.0005(9) 0.0059(9) 0.0026(9)
C14 0.0214(11) 0.0261(12) 0.0245(12) -0.0024(9) 0.0020(9) 0.0030(9)
C16 0.0265(12) 0.0235(11) 0.0251(12) 0.0026(9) 0.0051(10) -0.0012(9)
C17 0.0249(12) 0.0262(12) 0.0244(12) -0.0017(10) 0.0021(10) 0.0004(9)
C3 0.0256(12) 0.0225(11) 0.0295(13) 0.0048(10) 0.0034(10) -0.0001(9)
C10 0.0341(13) 0.0235(12) 0.0240(12) 0.0021(9) 0.0058(10) -0.0013(10)
C4 0.0330(13) 0.0320(13) 0.0245(12) 0.0030(10) 0.0017(10) -0.0032(11)
C6 0.0316(13) 0.0234(12) 0.0313(13) -0.0027(10) 0.0067(10) 0.0036(10)
C18 0.0264(12) 0.0231(11) 0.0273(13) 0.0050(9) 0.0065(10) 0.0005(9)
C11 0.0293(13) 0.0249(12) 0.0257(12) 0.0020(10) -0.0017(10) -0.0030(10)
C9 0.0279(12) 0.0252(12) 0.0306(12) -0.0046(10) 0.0105(10) -0.0058(10)
C5 0.0346(13) 0.0294(12) 0.0263(12) -0.0055(10) 0.0072(11) -0.0049(10)

loop_
_atom_type_symbol
_atom_type_description
_atom_type_scat_dispersion_real
_atom_type_scat_dispersion_imag
_atom_type_scat_source
C C 0.0033 0.0016 'International Tables Vol C Tables 4.2.6.8 and 6.1.1.4'
H H 0.0000 0.0000 'International Tables Vol C Tables 4.2.6.8 and 6.1.1.4'
F F 0.0171 0.0103 'International Tables Vol C Tables 4.2.6.8 and 6.1.1.4'
N N 0.0061 0.0033 'International Tables Vol C Tables 4.2.6.8 and 6.1.1.4'
O O 0.0106 0.0060 'International Tables Vol C Tables 4.2.6.8 and 6.1.1.4'
P P 0.1023 0.0942 'International Tables Vol C Tables 4.2.6.8 and 6.1.1.4'

loop_
_geom_angle_atom_site_label_1
_geom_angle_atom_site_label_2
_geom_angle_atom_site_label_3
_geom_angle
_geom_angle_site_symmetry_1
_geom_angle_site_symmetry_3
_geom_angle_publ_flag
F3 P1 F6 89.35(9) . . ?
F4 P1 F3 88.42(9) . . ?
F4 P1 F6 88.74(10) . . ?
F1 P1 F3 90.55(9) . . ?
F1 P1 F4 90.23(10) . . ?
F1 P1 F6 178.97(11) . . ?
F1 P1 F5 90.86(10) . . ?
F5 P1 F3 178.22(10) . . ?
F5 P1 F4 90.48(10) . . ?
F5 P1 F6 89.23(9) . . ?
F2 P1 F3 91.50(12) . . ?
F2 P1 F4 179.43(12) . . ?
F2 P1 F6 90.70(11) . . ?
F2 P1 F1 90.33(11) . . ?
F2 P1 F5 89.59(13) . . ?
C7 N1 N2 119.22(17) . . ?
C14 N3 C9 118.97(18) . . ?
C10 N3 C14 121.00(18) . . ?
C10 N3 C9 120.02(18) . . ?
C8 N2 N1 119.43(18) . . ?
C18 N4 C17 117.31(18) . . ?
O2 C7 N1 121.8(2) . . ?
O2 C7 C2 120.9(2) . . ?
N1 C7 C2 117.27(18) . . ?
C14 C13 C12 120.4(2) . . ?
C13 C12 C15 122.01(19) . . ?
C11 C12 C13 117.37(19) . . ?
C11 C12 C15 120.60(19) . . ?
O3 C8 N2 125.0(2) . . ?
O3 C8 C9 122.56(19) . . ?
N2 C8 C9 112.40(19) . . ?
O1 C1 C2 119.35(19) . . ?
O1 C1 C6 121.45(19) . . ?
C6 C1 C2 119.2(2) . . ?
C18 C19 C15 118.8(2) . . ?
C1 C2 C7 125.28(19) . . ?
C3 C2 C7 116.33(19) . . ?
C3 C2 C1 118.4(2) . . ?
C19 C15 C12 122.05(19) . . ?
C16 C15 C12 120.27(19) . . ?
C16 C15 C19 117.68(19) . . ?
N3 C14 C13 120.1(2) . . ?
C17 C16 C15 119.4(2) . . ?
N4 C17 C16 123.1(2) . . ?
C4 C3 C2 121.9(2) . . ?
N3 C10 C11 120.4(2) . . ?
C3 C4 C5 119.1(2) . . ?
C5 C6 C1 121.0(2) . . ?
N4 C18 C19 123.6(2) . . ?
C10 C11 C12 120.3(2) . . ?
N3 C9 C8 109.87(18) . . ?
C6 C5 C4 120.4(2) . . ?

loop_
_geom_bond_atom_site_label_1
_geom_bond_atom_site_label_2
_geom_bond_distance
_geom_bond_site_symmetry_2
_geom_bond_publ_flag
P1 F3 1.5975(17) . ?
P1 F4 1.5899(17) . ?
P1 F6 1.6030(16) . ?
P1 F1 1.5788(17) . ?
P1 F5 1.5881(18) . ?
P1 F2 1.5648(19) . ?
O3 C8 1.217(3) . ?
O2 C7 1.231(3) . ?
O1 C1 1.354(3) . ?
N1 N2 1.381(2) . ?
N1 C7 1.348(3) . ?
N3 C14 1.350(3) . ?
N3 C10 1.335(3) . ?
N3 C9 1.468(3) . ?
N2 C8 1.334(3) . ?
N4 C17 1.336(3) . ?
N4 C18 1.334(3) . ?
C7 C2 1.487(3) . ?
C13 C12 1.392(3) . ?
C13 C14 1.366(3) . ?
C12 C15 1.481(3) . ?
C12 C11 1.392(3) . ?
C8 C9 1.524(3) . ?
C1 C2 1.406(3) . ?
C1 C6 1.392(3) . ?
C19 C15 1.390(3) . ?
C19 C18 1.380(3) . ?
C2 C3 1.396(3) . ?
C15 C16 1.388(3) . ?
C16 C17 1.376(3) . ?
C3 C4 1.377(3) . ?
C10 C11 1.369(3) . ?
C4 C5 1.383(3) . ?
C6 C5 1.375(3) . ?
